data_4311747
loop_
_publ_author_name
'Daniel L. Reger'
'Russell P. Watson'
'James R. Gardinier'
'Mark D. Smith'

_publ_contact_author_address
;
Department of Chemistry and Biochemistry
University of South Carolina
Columbia, South Carolina 29208
USA
;
_publ_contact_author_email reger@mail.chem.sc.edu
_publ_contact_author_fax '1 803 777 9521'
_publ_contact_author_name 'Professor Daniel L. Reger'
_publ_contact_author_phone '1 803 777 2587'
_publ_section_title
;
 Impact of Variations in Design of Flexible Bitopic Bis(pyrazolyl)methane
 Ligands and Counterions on the Structures of Silver(I) Complexes:
 Dominance of Cyclic Dimeric Architecture
;
_journal_name_full 'Inorganic Chemistry'
_journal_page_first 6609
_journal_page_last 6619
_journal_paper_doi 10.1021/ic0491377
_journal_volume 43
_journal_year 2004
_chemical_formula_moiety
;
C34 H40 Ag2 N16, 2(C F3 O3 S), 2(C H2 Cl2)
;
_chemical_formula_sum 'C38 H44 Ag2 Cl4 F6 N16 O6 S2'
_chemical_formula_weight 1356.55
_chemical_name_systematic
; 
 ? 
;
_space_group_IT_number 14
_symmetry_cell_setting monoclinic
_symmetry_space_group_name_Hall '-P 2yn'
_symmetry_space_group_name_H-M 'P 1 21/n 1'
_atom_sites_solution_hydrogens geom
_atom_sites_solution_primary direct
_atom_sites_solution_secondary difmap
_audit_creation_method SHELXL-97
_cell_angle_alpha 90.00
_cell_angle_beta 112.4360(10)
_cell_angle_gamma 90.00
_cell_formula_units_Z 2
_cell_length_a 12.6354(6)
_cell_length_b 15.4554(8)
_cell_length_c 14.7501(7)
_cell_measurement_reflns_used 8687
_cell_measurement_temperature 150(1)
_cell_measurement_theta_max 26.416
_cell_measurement_theta_min 2.186
_cell_volume 2662.4(2)
_computing_cell_refinement 'SAINT+ NT V6.22 (Bruker, 2001)'
_computing_data_collection 'SMART NT V5.625 (Bruker, 1998)'
_computing_data_reduction 'SAINT+ NT V6.22'
_computing_molecular_graphics 'SHELXTL V6.1 (Sheldrick, 2000)'
_computing_publication_material 'SHELXTL V6.1'
_computing_structure_refinement 'SHELXL-97 (Sheldrick, 1997)'
_computing_structure_solution 'SHELXS-97 (Sheldrick, 1990)'
_diffrn_ambient_temperature 150(1)
_diffrn_measured_fraction_theta_full 0.998
_diffrn_measured_fraction_theta_max 0.998
_diffrn_measurement_device_type 'Bruker SMART APEX CCD diffractometer'
_diffrn_measurement_method 'omega scans'
_diffrn_radiation_monochromator graphite
_diffrn_radiation_source 'fine-focus sealed tube'
_diffrn_radiation_type MoK\a
_diffrn_radiation_wavelength 0.71073
_diffrn_reflns_av_R_equivalents 0.0433
_diffrn_reflns_av_sigmaI/netI 0.0278
_diffrn_reflns_limit_h_max 14
_diffrn_reflns_limit_h_min -15
_diffrn_reflns_limit_k_max 19
_diffrn_reflns_limit_k_min -19
_diffrn_reflns_limit_l_max 18
_diffrn_reflns_limit_l_min -17
_diffrn_reflns_number 24684
_diffrn_reflns_theta_full 26.42
_diffrn_reflns_theta_max 26.42
_diffrn_reflns_theta_min 1.81
_diffrn_standards_decay_% 0
_exptl_absorpt_coefficient_mu 1.095
_exptl_absorpt_correction_type none
_exptl_crystal_colour colorress
_exptl_crystal_density_diffrn 1.692
_exptl_crystal_density_method 'not measured'
_exptl_crystal_description prism
_exptl_crystal_F_000 1360
_exptl_crystal_size_max 0.30
_exptl_crystal_size_mid 0.24
_exptl_crystal_size_min 0.20
_refine_diff_density_max 0.615
_refine_diff_density_min -0.476
_refine_diff_density_rms 0.072
_refine_ls_extinction_method none
_refine_ls_goodness_of_fit_ref 1.033
_refine_ls_hydrogen_treatment constr
_refine_ls_matrix_type full
_refine_ls_number_parameters 334
_refine_ls_number_reflns 5457
_refine_ls_number_restraints 0
_refine_ls_restrained_S_all 1.033
_refine_ls_R_factor_all 0.0332
_refine_ls_R_factor_gt 0.0299
_refine_ls_shift/su_max 0.001
_refine_ls_shift/su_mean 0.000
_refine_ls_structure_factor_coef Fsqd
_refine_ls_weighting_details 'calc w=1/[\s^2^(Fo^2^)+(0.0403P)^2^+1.3288P] where P=(Fo^2^+2Fc^2^)/3'
_refine_ls_weighting_scheme calc
_refine_ls_wR_factor_gt 0.0738
_refine_ls_wR_factor_ref 0.0753
_reflns_number_gt 4956
_reflns_number_total 5457
_reflns_threshold_expression >2sigma(I)
_cod_data_source_file ic0491377si20040701_112418_5.cif
_cod_data_source_block 5
_cod_depositor_comments
;
The following automatic conversions were performed:
'_symmetry_cell_setting' value 'Monoclinic' changed to 'monoclinic'
according to '/home/saulius/struct/CIF-dictionaries/cif_core.dic'
dictionary named 'cif_core.dic' version 2.4.1 from 2010-06-29.

Automatic conversion script
Id: cif_fix_enum 1527 2010-12-29 10:47:43Z saulius 
;
_cod_original_sg_symbol_H-M 'P 21/n'
_cod_database_code 4311747

loop_
_symmetry_equiv_pos_as_xyz
'x, y, z'
'-x+1/2, y+1/2, -z+1/2'
'-x, -y, -z'
'x-1/2, -y-1/2, z-1/2'

loop_
_atom_site_label
_atom_site_type_symbol
_atom_site_fract_x
_atom_site_fract_y
_atom_site_fract_z
_atom_site_U_iso_or_equiv
_atom_site_adp_type
_atom_site_occupancy
_atom_site_symmetry_multiplicity
_atom_site_calc_flag
_atom_site_refinement_flags
_atom_site_disorder_assembly
_atom_site_disorder_group
Ag1 Ag 0.324452(14) 0.511926(11) 0.109496(12) 0.02819(7) Uani 1 1 d . . .
C1 C 0.56259(18) 0.44368(13) 0.30762(15) 0.0225(4) Uani 1 1 d . . .
H1 H 0.6297 0.4292 0.3688 0.027 Uiso 1 1 calc R . .
C2 C 0.59381(18) 0.41734(14) 0.22148(15) 0.0236(4) Uani 1 1 d . . .
H2A H 0.6137 0.3551 0.2269 0.028 Uiso 1 1 calc R . .
H2B H 0.5268 0.4261 0.1595 0.028 Uiso 1 1 calc R . .
C3 C 0.69431(18) 0.46968(14) 0.21866(16) 0.0244(4) Uani 1 1 d . . .
H3A H 0.7564 0.4695 0.2847 0.029 Uiso 1 1 calc R . .
H3B H 0.6698 0.5304 0.2015 0.029 Uiso 1 1 calc R . .
C4 C 0.74035(18) 0.43404(13) 0.14465(15) 0.0225(4) Uani 1 1 d . . .
H4A H 0.7658 0.3736 0.1620 0.027 Uiso 1 1 calc R . .
H4B H 0.6783 0.4338 0.0786 0.027 Uiso 1 1 calc R . .
C5 C 0.84021(18) 0.48781(13) 0.14230(16) 0.0213(4) Uani 1 1 d . . .
H5 H 0.8965 0.4935 0.2114 0.026 Uiso 1 1 calc R . .
C11 C 0.4562(2) 0.35745(15) 0.38981(16) 0.0287(5) Uani 1 1 d . . .
H11 H 0.5145 0.3537 0.4536 0.034 Uiso 1 1 calc R . .
C12 C 0.3477(2) 0.32447(15) 0.36084(17) 0.0316(5) Uani 1 1 d . . .
H12 H 0.3152 0.2934 0.3994 0.038 Uiso 1 1 calc R . .
C13 C 0.2959(2) 0.34659(15) 0.26242(17) 0.0301(5) Uani 1 1 d . . .
H13 H 0.2192 0.3321 0.2221 0.036 Uiso 1 1 calc R . .
C21 C 0.6009(2) 0.59239(15) 0.38222(16) 0.0302(5) Uani 1 1 d . . .
H21 H 0.6604 0.5782 0.4430 0.036 Uiso 1 1 calc R . .
C22 C 0.5572(2) 0.67284(16) 0.35197(18) 0.0358(6) Uani 1 1 d . . .
H22 H 0.5792 0.7257 0.3871 0.043 Uiso 1 1 calc R . .
C23 C 0.4733(2) 0.66087(15) 0.25861(18) 0.0318(5) Uani 1 1 d . . .
H23 H 0.4278 0.7060 0.2190 0.038 Uiso 1 1 calc R . .
C31 C 0.84614(19) 0.65069(14) 0.15027(17) 0.0282(5) Uani 1 1 d . . .
H31 H 0.9084 0.6580 0.2114 0.034 Uiso 1 1 calc R . .
C32 C 0.7823(2) 0.71489(15) 0.09056(18) 0.0336(5) Uani 1 1 d . . .
H32 H 0.7910 0.7755 0.1015 0.040 Uiso 1 1 calc R . .
C33 C 0.7020(2) 0.67288(14) 0.01042(17) 0.0296(5) Uani 1 1 d . . .
H33 H 0.6459 0.7015 -0.0436 0.036 Uiso 1 1 calc R . .
C41 C 1.01114(18) 0.42451(14) 0.11971(16) 0.0252(4) Uani 1 1 d . . .
H41 H 1.0665 0.4351 0.1837 0.030 Uiso 1 1 calc R . .
C42 C 1.02999(19) 0.38452(14) 0.04433(16) 0.0273(5) Uani 1 1 d . . .
H42 H 1.1001 0.3615 0.0451 0.033 Uiso 1 1 calc R . .
C43 C 0.92458(19) 0.38492(14) -0.03334(16) 0.0259(5) Uani 1 1 d . . .
H43 H 0.9115 0.3617 -0.0964 0.031 Uiso 1 1 calc R . .
N11 N 0.36606(16) 0.39050(12) 0.23111(13) 0.0285(4) Uani 1 1 d . . .
N12 N 0.46500(15) 0.39616(11) 0.31129(12) 0.0228(4) Uani 1 1 d . . .
N21 N 0.46504(15) 0.57807(12) 0.23186(13) 0.0252(4) Uani 1 1 d . . .
N22 N 0.54367(15) 0.53678(11) 0.30943(13) 0.0228(4) Uani 1 1 d . . .
N31 N 0.71385(15) 0.58718(12) 0.01918(13) 0.0251(4) Uani 1 1 d . . .
N32 N 0.80372(14) 0.57494(12) 0.10575(12) 0.0218(4) Uani 1 1 d . . .
N41 N 0.84371(15) 0.42180(12) -0.00889(12) 0.0251(4) Uani 1 1 d . . .
N42 N 0.89936(14) 0.44609(11) 0.08617(12) 0.0219(4) Uani 1 1 d . . .
S1 S 0.85907(5) 0.42320(4) 0.60452(4) 0.03014(13) Uani 1 1 d . . .
O1 O 0.80377(15) 0.43611(12) 0.50052(12) 0.0375(4) Uani 1 1 d . . .
O2 O 0.93273(15) 0.34806(13) 0.63320(13) 0.0453(5) Uani 1 1 d . . .
O3 O 0.90563(19) 0.49920(13) 0.66094(15) 0.0502(5) Uani 1 1 d . . .
C44 C 0.7410(2) 0.39498(16) 0.64066(16) 0.0313(5) Uani 1 1 d . . .
F1 F 0.77528(14) 0.38761(13) 0.73736(11) 0.0549(4) Uani 1 1 d . . .
F2 F 0.65830(13) 0.45426(10) 0.61104(12) 0.0431(4) Uani 1 1 d . . .
F3 F 0.69366(13) 0.31993(9) 0.60097(11) 0.0434(4) Uani 1 1 d . . .
C51 C 0.4550(3) 0.84305(19) 0.0357(2) 0.0492(7) Uani 1 1 d . . .
H51A H 0.4892 0.8497 -0.0141 0.059 Uiso 1 1 calc R . .
H51B H 0.4132 0.8970 0.0367 0.059 Uiso 1 1 calc R . .
Cl1 Cl 0.56414(6) 0.82676(5) 0.15127(6) 0.05227(19) Uani 1 1 d . . .
Cl2 Cl 0.35809(7) 0.75526(5) 0.00317(6) 0.0612(2) Uani 1 1 d . . .

loop_
_atom_site_aniso_label
_atom_site_aniso_U_11
_atom_site_aniso_U_22
_atom_site_aniso_U_33
_atom_site_aniso_U_23
_atom_site_aniso_U_13
_atom_site_aniso_U_12
Ag1 0.02461(10) 0.03369(11) 0.01944(10) 0.00004(6) 0.00077(7) 0.00231(7)
C1 0.0194(10) 0.0258(10) 0.0203(10) 0.0027(8) 0.0053(8) 0.0031(8)
C2 0.0205(10) 0.0275(10) 0.0230(11) 0.0004(8) 0.0083(8) 0.0025(8)
C3 0.0222(10) 0.0271(11) 0.0251(11) -0.0007(8) 0.0102(9) 0.0015(8)
C4 0.0227(10) 0.0245(10) 0.0206(10) 0.0003(8) 0.0087(8) 0.0016(8)
C5 0.0199(10) 0.0258(10) 0.0173(10) 0.0003(8) 0.0062(8) 0.0023(8)
C11 0.0295(12) 0.0345(12) 0.0200(11) 0.0047(9) 0.0069(9) 0.0023(9)
C12 0.0317(12) 0.0331(12) 0.0332(13) 0.0060(9) 0.0161(10) -0.0001(10)
C13 0.0248(11) 0.0306(11) 0.0329(12) 0.0019(9) 0.0089(10) -0.0016(9)
C21 0.0289(12) 0.0362(12) 0.0216(11) -0.0054(9) 0.0054(9) -0.0036(10)
C22 0.0369(13) 0.0303(12) 0.0359(13) -0.0076(10) 0.0090(11) -0.0039(10)
C23 0.0297(12) 0.0278(11) 0.0359(13) 0.0023(9) 0.0102(10) 0.0014(9)
C31 0.0269(11) 0.0304(11) 0.0257(11) -0.0077(9) 0.0082(9) -0.0039(9)
C32 0.0389(13) 0.0243(11) 0.0361(13) -0.0037(9) 0.0126(11) 0.0005(10)
C33 0.0310(12) 0.0291(11) 0.0282(12) 0.0012(9) 0.0108(10) 0.0057(9)
C41 0.0187(10) 0.0302(11) 0.0234(11) 0.0008(8) 0.0042(8) 0.0024(8)
C42 0.0245(11) 0.0295(11) 0.0296(12) 0.0015(9) 0.0122(9) 0.0053(9)
C43 0.0300(11) 0.0266(11) 0.0230(11) -0.0016(8) 0.0122(9) 0.0042(9)
N11 0.0237(9) 0.0349(10) 0.0220(9) 0.0019(8) 0.0033(7) -0.0035(8)
N12 0.0197(8) 0.0294(9) 0.0181(8) 0.0029(7) 0.0059(7) 0.0017(7)
N21 0.0225(9) 0.0290(9) 0.0215(9) 0.0021(7) 0.0057(7) 0.0027(7)
N22 0.0212(9) 0.0275(9) 0.0194(9) -0.0004(7) 0.0075(7) 0.0017(7)
N31 0.0230(9) 0.0276(9) 0.0210(9) 0.0017(7) 0.0045(7) 0.0023(7)
N32 0.0188(8) 0.0256(9) 0.0202(9) -0.0003(7) 0.0064(7) 0.0017(7)
N41 0.0244(9) 0.0308(9) 0.0181(9) -0.0034(7) 0.0058(7) 0.0012(7)
N42 0.0185(8) 0.0272(9) 0.0193(9) -0.0015(7) 0.0066(7) 0.0013(7)
S1 0.0250(3) 0.0411(3) 0.0210(3) -0.0030(2) 0.0049(2) -0.0030(2)
O1 0.0326(9) 0.0549(11) 0.0220(8) 0.0029(7) 0.0071(7) 0.0019(8)
O2 0.0313(9) 0.0594(12) 0.0417(10) 0.0065(9) 0.0100(8) 0.0128(9)
O3 0.0522(12) 0.0565(12) 0.0403(11) -0.0156(9) 0.0160(10) -0.0212(9)
C44 0.0272(12) 0.0405(13) 0.0227(11) -0.0007(9) 0.0058(9) 0.0017(10)
F1 0.0455(9) 0.0957(13) 0.0240(8) 0.0056(8) 0.0138(7) -0.0016(9)
F2 0.0370(8) 0.0439(8) 0.0519(9) 0.0009(7) 0.0207(7) 0.0104(7)
F3 0.0408(8) 0.0368(8) 0.0514(9) 0.0002(7) 0.0164(7) -0.0055(6)
C51 0.0625(19) 0.0480(16) 0.0381(15) -0.0050(12) 0.0202(14) -0.0118(14)
Cl1 0.0410(4) 0.0569(4) 0.0543(4) -0.0092(3) 0.0131(3) -0.0133(3)
Cl2 0.0524(4) 0.0567(4) 0.0592(5) -0.0147(4) 0.0040(4) -0.0121(4)

loop_
_atom_type_symbol
_atom_type_description
_atom_type_scat_dispersion_real
_atom_type_scat_dispersion_imag
_atom_type_scat_source
C C 0.0033 0.0016 'International Tables Vol C Tables 4.2.6.8 and 6.1.1.4'
H H 0.0000 0.0000 'International Tables Vol C Tables 4.2.6.8 and 6.1.1.4'
N N 0.0061 0.0033 'International Tables Vol C Tables 4.2.6.8 and 6.1.1.4'
O O 0.0106 0.0060 'International Tables Vol C Tables 4.2.6.8 and 6.1.1.4'
F F 0.0171 0.0103 'International Tables Vol C Tables 4.2.6.8 and 6.1.1.4'
S S 0.1246 0.1234 'International Tables Vol C Tables 4.2.6.8 and 6.1.1.4'
Ag Ag -0.8971 1.1015 'International Tables Vol C Tables 4.2.6.8 and 6.1.1.4'
Cl Cl 0.1484 0.1585 'International Tables Vol C Tables 4.2.6.8 and 6.1.1.4'

loop_
_geom_angle_atom_site_label_1
_geom_angle_atom_site_label_2
_geom_angle_atom_site_label_3
_geom_angle
_geom_angle_site_symmetry_1
_geom_angle_site_symmetry_3
_geom_angle_publ_flag
N21 Ag1 N41 124.51(7) . 3_665 ?
N21 Ag1 N31 143.83(7) . 3_665 ?
N41 Ag1 N31 85.11(6) 3_665 3_665 ?
N21 Ag1 N11 83.10(6) . . ?
N41 Ag1 N11 132.83(6) 3_665 . ?
N31 Ag1 N11 90.70(6) 3_665 . ?
N12 C1 N22 110.49(17) . . ?
N12 C1 C2 112.93(17) . . ?
N22 C1 C2 112.02(17) . . ?
N12 C1 H1 107.0 . . ?
N22 C1 H1 107.0 . . ?
C2 C1 H1 107.0 . . ?
C3 C2 C1 111.47(17) . . ?
C3 C2 H2A 109.3 . . ?
C1 C2 H2A 109.3 . . ?
C3 C2 H2B 109.3 . . ?
C1 C2 H2B 109.3 . . ?
H2A C2 H2B 108.0 . . ?
C2 C3 C4 112.27(17) . . ?
C2 C3 H3A 109.1 . . ?
C4 C3 H3A 109.1 . . ?
C2 C3 H3B 109.1 . . ?
C4 C3 H3B 109.1 . . ?
H3A C3 H3B 107.9 . . ?
C5 C4 C3 111.45(17) . . ?
C5 C4 H4A 109.3 . . ?
C3 C4 H4A 109.3 . . ?
C5 C4 H4B 109.3 . . ?
C3 C4 H4B 109.3 . . ?
H4A C4 H4B 108.0 . . ?
N32 C5 N42 110.86(17) . . ?
N32 C5 C4 111.38(17) . . ?
N42 C5 C4 112.33(17) . . ?
N32 C5 H5 107.3 . . ?
N42 C5 H5 107.3 . . ?
C4 C5 H5 107.3 . . ?
N12 C11 C12 107.38(19) . . ?
N12 C11 H11 126.3 . . ?
C12 C11 H11 126.3 . . ?
C11 C12 C13 104.6(2) . . ?
C11 C12 H12 127.7 . . ?
C13 C12 H12 127.7 . . ?
N11 C13 C12 112.1(2) . . ?
N11 C13 H13 123.9 . . ?
C12 C13 H13 123.9 . . ?
N22 C21 C22 107.0(2) . . ?
N22 C21 H21 126.5 . . ?
C22 C21 H21 126.5 . . ?
C21 C22 C23 105.2(2) . . ?
C21 C22 H22 127.4 . . ?
C23 C22 H22 127.4 . . ?
N21 C23 C22 111.4(2) . . ?
N21 C23 H23 124.3 . . ?
C22 C23 H23 124.3 . . ?
N32 C31 C32 106.81(19) . . ?
N32 C31 H31 126.6 . . ?
C32 C31 H31 126.6 . . ?
C31 C32 C33 105.6(2) . . ?
C31 C32 H32 127.2 . . ?
C33 C32 H32 127.2 . . ?
N31 C33 C32 111.3(2) . . ?
N31 C33 H33 124.4 . . ?
C32 C33 H33 124.4 . . ?
N42 C41 C42 107.22(18) . . ?
N42 C41 H41 126.4 . . ?
C42 C41 H41 126.4 . . ?
C41 C42 C43 105.01(19) . . ?
C41 C42 H42 127.5 . . ?
C43 C42 H42 127.5 . . ?
N41 C43 C42 111.83(19) . . ?
N41 C43 H43 124.1 . . ?
C42 C43 H43 124.1 . . ?
C13 N11 N12 104.16(18) . . ?
C13 N11 Ag1 130.05(15) . . ?
N12 N11 Ag1 116.55(13) . . ?
C11 N12 N11 111.73(18) . . ?
C11 N12 C1 127.35(18) . . ?
N11 N12 C1 120.83(17) . . ?
C23 N21 N22 104.65(17) . . ?
C23 N21 Ag1 128.78(15) . . ?
N22 N21 Ag1 124.49(13) . . ?
C21 N22 N21 111.69(18) . . ?
C21 N22 C1 126.87(18) . . ?
N21 N22 C1 121.40(16) . . ?
C33 N31 N32 104.58(17) . . ?
C33 N31 Ag1 126.18(15) . 3_665 ?
N32 N31 Ag1 120.69(13) . 3_665 ?
C31 N32 N31 111.75(18) . . ?
C31 N32 C5 127.62(18) . . ?
N31 N32 C5 120.57(17) . . ?
C43 N41 N42 104.40(16) . . ?
C43 N41 Ag1 128.76(14) . 3_665 ?
N42 N41 Ag1 121.71(13) . 3_665 ?
C41 N42 N41 111.53(17) . . ?
C41 N42 C5 126.34(18) . . ?
N41 N42 C5 122.11(16) . . ?
O3 S1 O1 115.58(12) . . ?
O3 S1 O2 114.41(12) . . ?
O1 S1 O2 114.85(11) . . ?
O3 S1 C44 103.17(12) . . ?
O1 S1 C44 103.13(10) . . ?
O2 S1 C44 103.30(11) . . ?
F1 C44 F2 107.8(2) . . ?
F1 C44 F3 107.7(2) . . ?
F2 C44 F3 106.88(18) . . ?
F1 C44 S1 111.55(16) . . ?
F2 C44 S1 111.56(17) . . ?
F3 C44 S1 111.12(17) . . ?
Cl1 C51 Cl2 111.09(16) . . ?
Cl1 C51 H51A 109.4 . . ?
Cl2 C51 H51A 109.4 . . ?
Cl1 C51 H51B 109.4 . . ?
Cl2 C51 H51B 109.4 . . ?
H51A C51 H51B 108.0 . . ?

loop_
_geom_bond_atom_site_label_1
_geom_bond_atom_site_label_2
_geom_bond_distance
_geom_bond_site_symmetry_2
_geom_bond_publ_flag
Ag1 N21 2.2385(18) . ?
Ag1 N41 2.3151(17) 3_665 ?
Ag1 N31 2.3413(18) 3_665 ?
Ag1 N11 2.5092(19) . ?
C1 N12 1.454(3) . ?
C1 N22 1.461(3) . ?
C1 C2 1.523(3) . ?
C1 H1 1.0000 . ?
C2 C3 1.519(3) . ?
C2 H2A 0.9900 . ?
C2 H2B 0.9900 . ?
C3 C4 1.523(3) . ?
C3 H3A 0.9900 . ?
C3 H3B 0.9900 . ?
C4 C5 1.522(3) . ?
C4 H4A 0.9900 . ?
C4 H4B 0.9900 . ?
C5 N32 1.458(3) . ?
C5 N42 1.460(3) . ?
C5 H5 1.0000 . ?
C11 N12 1.345(3) . ?
C11 C12 1.368(3) . ?
C11 H11 0.9500 . ?
C12 C13 1.388(3) . ?
C12 H12 0.9500 . ?
C13 N11 1.332(3) . ?
C13 H13 0.9500 . ?
C21 N22 1.350(3) . ?
C21 C22 1.365(3) . ?
C21 H21 0.9500 . ?
C22 C23 1.393(3) . ?
C22 H22 0.9500 . ?
C23 N21 1.331(3) . ?
C23 H23 0.9500 . ?
C31 N32 1.349(3) . ?
C31 C32 1.367(3) . ?
C31 H31 0.9500 . ?
C32 C33 1.390(3) . ?
C32 H32 0.9500 . ?
C33 N31 1.334(3) . ?
C33 H33 0.9500 . ?
C41 N42 1.348(3) . ?
C41 C42 1.370(3) . ?
C41 H41 0.9500 . ?
C42 C43 1.386(3) . ?
C42 H42 0.9500 . ?
C43 N41 1.334(3) . ?
C43 H43 0.9500 . ?
N11 N12 1.357(2) . ?
N21 N22 1.355(2) . ?
N31 N32 1.360(2) . ?
N31 Ag1 2.3413(18) 3_665 ?
N41 N42 1.360(2) . ?
N41 Ag1 2.3151(17) 3_665 ?
S1 O3 1.4298(19) . ?
S1 O1 1.4364(17) . ?
S1 O2 1.4468(19) . ?
S1 C44 1.819(3) . ?
C44 F1 1.328(3) . ?
C44 F2 1.332(3) . ?
C44 F3 1.334(3) . ?
C51 Cl1 1.754(3) . ?
C51 Cl2 1.767(3) . ?
C51 H51A 0.9900 . ?
C51 H51B 0.9900 . ?

loop_
_geom_torsion_atom_site_label_1
_geom_torsion_atom_site_label_2
_geom_torsion_atom_site_label_3
_geom_torsion_atom_site_label_4
_geom_torsion
_geom_torsion_site_symmetry_1
_geom_torsion_site_symmetry_2
_geom_torsion_site_symmetry_3
_geom_torsion_site_symmetry_4
_geom_torsion_publ_flag
N12 C1 C2 C3 178.71(16) . . . . ?
N22 C1 C2 C3 53.2(2) . . . . ?
C1 C2 C3 C4 169.91(17) . . . . ?
C2 C3 C4 C5 179.49(17) . . . . ?
C3 C4 C5 N32 -65.8(2) . . . . ?
C3 C4 C5 N42 169.18(17) . . . . ?
N12 C11 C12 C13 -0.1(3) . . . . ?
C11 C12 C13 N11 -0.1(3) . . . . ?
N22 C21 C22 C23 -0.5(3) . . . . ?
C21 C22 C23 N21 -0.1(3) . . . . ?
N32 C31 C32 C33 0.0(3) . . . . ?
C31 C32 C33 N31 0.4(3) . . . . ?
N42 C41 C42 C43 0.4(2) . . . . ?
C41 C42 C43 N41 -0.6(3) . . . . ?
C12 C13 N11 N12 0.2(3) . . . . ?
C12 C13 N11 Ag1 -144.28(17) . . . . ?
N21 Ag1 N11 C13 127.2(2) . . . . ?
N41 Ag1 N11 C13 -4.6(2) 3_665 . . . ?
N31 Ag1 N11 C13 -88.6(2) 3_665 . . . ?
N21 Ag1 N11 N12 -13.85(15) . . . . ?
N41 Ag1 N11 N12 -145.61(14) 3_665 . . . ?
N31 Ag1 N11 N12 130.42(16) 3_665 . . . ?
C12 C11 N12 N11 0.3(3) . . . . ?
C12 C11 N12 C1 177.0(2) . . . . ?
C13 N11 N12 C11 -0.3(2) . . . . ?
Ag1 N11 N12 C11 149.89(15) . . . . ?
C13 N11 N12 C1 -177.25(19) . . . . ?
Ag1 N11 N12 C1 -27.0(2) . . . . ?
N22 C1 N12 C11 -101.0(2) . . . . ?
C2 C1 N12 C11 132.7(2) . . . . ?
N22 C1 N12 N11 75.4(2) . . . . ?
C2 C1 N12 N11 -50.9(2) . . . . ?
C22 C23 N21 N22 0.6(3) . . . . ?
C22 C23 N21 Ag1 164.55(17) . . . . ?
N41 Ag1 N21 C23 -3.7(2) 3_665 . . . ?
N31 Ag1 N21 C23 136.18(19) 3_665 . . . ?
N11 Ag1 N21 C23 -142.1(2) . . . . ?
N41 Ag1 N21 N22 157.33(15) 3_665 . . . ?
N31 Ag1 N21 N22 -62.8(2) 3_665 . . . ?
N11 Ag1 N21 N22 18.93(16) . . . . ?
C22 C21 N22 N21 0.9(3) . . . . ?
C22 C21 N22 C1 178.5(2) . . . . ?
C23 N21 N22 C21 -0.9(3) . . . . ?
Ag1 N21 N22 C21 -165.78(15) . . . . ?
C23 N21 N22 C1 -178.68(19) . . . . ?
Ag1 N21 N22 C1 16.5(3) . . . . ?
N12 C1 N22 C21 112.5(2) . . . . ?
C2 C1 N22 C21 -120.6(2) . . . . ?
N12 C1 N22 N21 -70.1(2) . . . . ?
C2 C1 N22 N21 56.7(2) . . . . ?
C32 C33 N31 N32 -0.6(3) . . . . ?
C32 C33 N31 Ag1 -148.09(17) . . . 3_665 ?
C32 C31 N32 N31 -0.4(3) . . . . ?
C32 C31 N32 C5 -177.5(2) . . . . ?
C33 N31 N32 C31 0.6(2) . . . . ?
Ag1 N31 N32 C31 150.32(15) 3_665 . . . ?
C33 N31 N32 C5 177.92(19) . . . . ?
Ag1 N31 N32 C5 -32.3(2) 3_665 . . . ?
N42 C5 N32 C31 -109.5(2) . . . . ?
C4 C5 N32 C31 124.6(2) . . . . ?
N42 C5 N32 N31 73.6(2) . . . . ?
C4 C5 N32 N31 -52.3(2) . . . . ?
C42 C43 N41 N42 0.6(2) . . . . ?
C42 C43 N41 Ag1 155.02(15) . . . 3_665 ?
C42 C41 N42 N41 -0.1(2) . . . . ?
C42 C41 N42 C5 178.10(19) . . . . ?
C43 N41 N42 C41 -0.3(2) . . . . ?
Ag1 N41 N42 C41 -157.01(15) 3_665 . . . ?
C43 N41 N42 C5 -178.57(19) . . . . ?
Ag1 N41 N42 C5 24.7(2) 3_665 . . . ?
N32 C5 N42 C41 112.8(2) . . . . ?
C4 C5 N42 C41 -121.8(2) . . . . ?
N32 C5 N42 N41 -69.2(2) . . . . ?
C4 C5 N42 N41 56.2(2) . . . . ?
O3 S1 C44 F1 -54.1(2) . . . . ?
O1 S1 C44 F1 -174.73(17) . . . . ?
O2 S1 C44 F1 65.4(2) . . . . ?
O3 S1 C44 F2 66.51(19) . . . . ?
O1 S1 C44 F2 -54.15(18) . . . . ?
O2 S1 C44 F2 -174.05(16) . . . . ?
O3 S1 C44 F3 -174.32(16) . . . . ?
O1 S1 C44 F3 65.01(18) . . . . ?
O2 S1 C44 F3 -54.89(18) . . . . ?
